data_1512039
loop_
_publ_author_name
'Sharp, Phillip P.'
'Banwell, Martin G.'
'Renner, Jens'
'Lohmann, Klaas'
'Willis, Anthony C.'

_publ_section_title
;
 Consecutive Gold(I)-Catalyzed Cyclization Reactions of
 o-(Buta-1,3-diyn-1-yl-)-Substituted N-Aryl Ureas: A One-Pot Synthesis of
 Pyrimido[1,6-a]indol-1(2H)-ones and Related Systems.
;
_journal_issue 11
_journal_name_full 'Organic letters'
_journal_page_first 2616
_journal_page_last 2619
_journal_paper_doi 10.1021/ol4007986
_journal_volume 15
_journal_year 2013
_chemical_compound_source local
_chemical_formula_moiety 'C16 H15 Cl3 N2 O2 Si'
_chemical_formula_sum 'C16 H15 Cl3 N2 O2 Si'
_chemical_formula_weight 401.75
_space_group_IT_number 14
_symmetry_cell_setting monoclinic
_symmetry_space_group_name_Hall '-P 2ybc'
_symmetry_space_group_name_H-M 'P 1 21/c 1'
_atom_sites_solution_hydrogens geom
_atom_sites_solution_primary direct
_audit_creation_date 11-07-04
_audit_creation_method CRYSTALS_ver_14.11
_audit_update_record
;
2011-07-05 - Report on C16 H15 Cl3 N2 O2 Si
             by Anthony C. Willis
             for   Pat Sharp and Martin Banwell

2011-06-03 - passes checkcif tests with minor warnings  
;
_cell_angle_alpha 90
_cell_angle_beta 91.5937(18)
_cell_angle_gamma 90
_cell_formula_units_Z 4
_cell_length_a 6.1127(2)
_cell_length_b 11.3456(5)
_cell_length_c 28.0659(11)
_cell_measurement_reflns_used 76447
_cell_measurement_temperature 200
_cell_measurement_theta_max 25
_cell_measurement_theta_min 2.6
_cell_volume 1945.68(13)
_computing_cell_refinement 'DENZO/SCALEPACK (Otwinowski & Minor, 1997)'
_computing_data_collection 'COLLECT (Nonius, 2001).'
_computing_data_reduction 'DENZO/SCALEPACK (Otwinowski & Minor, 1997)'
_computing_molecular_graphics
; 
ORTEP-II (Johnson 1976) in teXsan (MSC, 1992-1997),
;
_computing_publication_material 'CRYSTALS (Betteridge et al., 2003)'
_computing_structure_refinement 'CRYSTALS (Betteridge et al., 2003)'
_computing_structure_solution 'SIR92 (Altomare et al., 1994)'
_diffrn_ambient_temperature 200
_diffrn_measured_fraction_theta_full 0.996
_diffrn_measured_fraction_theta_max 0.996
_diffrn_measurement_device Area
_diffrn_measurement_device_type 'Nonius KappaCCD'
_diffrn_measurement_method ' \f and \w scans with CCD '
_diffrn_radiation_monochromator graphite
_diffrn_radiation_type 'Mo K\a'
_diffrn_radiation_wavelength 0.71073
_diffrn_reflns_av_R_equivalents 0.101
_diffrn_reflns_limit_h_max 7
_diffrn_reflns_limit_h_min -7
_diffrn_reflns_limit_k_max 13
_diffrn_reflns_limit_k_min -13
_diffrn_reflns_limit_l_max 33
_diffrn_reflns_limit_l_min -33
_diffrn_reflns_number 23034
_diffrn_reflns_theta_full 25.023
_diffrn_reflns_theta_max 25.023
_diffrn_reflns_theta_min 2.823
_diffrn_standards_number 0
_exptl_absorpt_coefficient_mu 0.543
_exptl_absorpt_correction_T_max 0.973
_exptl_absorpt_correction_T_min 0.841
_exptl_absorpt_correction_type integration
_exptl_absorpt_process_details
;
via Gaussian method (Coppens, 1970) implemented in maXus (2000)
;
_exptl_crystal_colour colourless
_exptl_crystal_density_diffrn 1.371
_exptl_crystal_density_method 'not measured'
_exptl_crystal_description plate
_exptl_crystal_F_000 824
_exptl_crystal_size_max 0.420
_exptl_crystal_size_mid 0.190
_exptl_crystal_size_min 0.050
_refine_diff_density_max 0.50
_refine_diff_density_min -0.44
_refine_ls_extinction_method None
_refine_ls_goodness_of_fit_ref 1.0235
_refine_ls_hydrogen_treatment mixed
_refine_ls_matrix_type full
_refine_ls_number_parameters 224
_refine_ls_number_reflns 3425
_refine_ls_number_restraints 6
_refine_ls_R_factor_all 0.0884
_refine_ls_R_factor_gt 0.0696
_refine_ls_shift/su_max 0.0123914
_refine_ls_shift/su_mean 0.0006013
_refine_ls_structure_factor_coef Fsqd
_refine_ls_weighting_details
;
 Method= Modified Sheldrick 
 w=1/[\s^2^(F^2^) + ( 0.11P)^2^ + 5.36P] 
 ,where P=(max(Fo^2^,0) + 2Fc^2^)/3 
;
_refine_ls_weighting_scheme calc
_refine_ls_wR_factor_all 0.2091
_refine_ls_wR_factor_gt 0.1898
_refine_ls_wR_factor_ref 0.2091
_reflns_limit_h_max 7
_reflns_limit_h_min -7
_reflns_limit_k_max 13
_reflns_limit_k_min 0
_reflns_limit_l_max 33
_reflns_limit_l_min 0
_reflns_number_gt 2749
_reflns_number_total 3428
_reflns_threshold_expression I>2.0\s(I)
_oxford_diffrn_Wilson_B_factor 4.01
_oxford_diffrn_Wilson_scale 5.65
_oxford_refine_ls_r_factor_ref 0.0884
_oxford_refine_ls_scale 0.4943(19)
_oxford_reflns_number_all 3425
_oxford_reflns_threshold_expression_ref I>-10.0\s(I)
_oxford_structure_analysis_title '7041609 ban1106B twinning'
_cod_data_source_file ol4007986_si_004.cif
_cod_data_source_block ban1106B
_cod_depositor_comments
;
The following automatic conversions were performed:

'_symmetry_cell_setting' value 'Monoclinic' changed to 'monoclinic'
according to /home/saulius/struct/CIF-dictionaries/cif_core.dic
dictionary named 'cif_core.dic' version 2.3.1 from 2005-06-27.

Automatic conversion script
Id: cif_fix_values 1891 2012-01-12 08:04:46Z andrius 
;
_cod_original_sg_symbol_H-M 'P 1 21/c 1 '
_cod_database_code 1512039

loop_
_symmetry_equiv_pos_as_xyz
x,y,z
-x,-y,-z
-x,y+1/2,-z+1/2
x,-y+1/2,z+1/2

loop_
_atom_site_label
_atom_site_type_symbol
_atom_site_fract_x
_atom_site_fract_y
_atom_site_fract_z
_atom_site_U_iso_or_equiv
_atom_site_occupancy
_atom_site_adp_type
_atom_site_refinement_flags_posn
C1 C 0.4570(9) 0.7863(5) 0.48526(19) 0.0358 1.0000 Uani D
C2 C 0.6579(9) 0.8462(5) 0.4931(2) 0.0381 1.0000 Uani .
C3 C 0.7160(10) 0.9321(5) 0.4604(2) 0.0471 1.0000 Uani .
C4 C 0.5845(11) 0.9600(6) 0.4216(2) 0.0537 1.0000 Uani .
C5 C 0.3850(11) 0.9023(6) 0.4151(2) 0.0494 1.0000 Uani .
C6 C 0.3215(10) 0.8152(5) 0.4466(2) 0.0449 1.0000 Uani .
C7 C 0.7891(9) 0.8247(5) 0.5348(2) 0.0412 1.0000 Uani .
C8 C 0.8975(9) 0.8134(5) 0.5705(2) 0.0420 1.0000 Uani .
C9 C 1.0186(9) 0.8139(5) 0.6132(2) 0.0398 1.0000 Uani .
C10 C 1.1222(10) 0.8207(6) 0.6506(2) 0.0454 1.0000 Uani .
Si11 Si 1.2795(3) 0.85490(15) 0.70588(6) 0.0428 1.0000 Uani .
C12 C 1.2354(13) 1.0137(7) 0.7167(3) 0.0683 1.0000 Uani .
C13 C 1.5690(10) 0.8228(7) 0.6951(2) 0.0551 1.0000 Uani .
C14 C 1.1775(12) 0.7656(7) 0.7562(2) 0.0634 1.0000 Uani .
N15 N 0.4010(8) 0.7002(4) 0.51927(16) 0.0404 1.0000 Uani D
C16 C 0.2486(11) 0.6168(6) 0.5131(2) 0.0512 1.0000 Uani D
O17 O 0.1453(10) 0.5994(5) 0.47597(16) 0.0866 1.0000 Uani .
N18 N 0.2052(9) 0.5448(5) 0.55239(16) 0.0480 1.0000 Uani D
C19 C 0.3045(9) 0.5472(5) 0.59619(18) 0.0365 1.0000 Uani D
O20 O 0.4623(6) 0.6071(4) 0.60745(14) 0.0460 1.0000 Uani .
C21 C 0.1966(9) 0.4645(5) 0.63286(19) 0.0382 1.0000 Uani .
Cl22 Cl 0.3306(3) 0.48121(17) 0.68864(6) 0.0628 1.0000 Uani .
Cl23 Cl 0.2260(3) 0.31687(14) 0.61379(6) 0.0618 1.0000 Uani .
Cl24 Cl -0.0814(2) 0.49905(16) 0.63752(6) 0.0519 1.0000 Uani .
H31 H 0.8475 0.9718 0.4651 0.0562 1.0000 Uiso R
H41 H 0.6299 1.0169 0.4000 0.0641 1.0000 Uiso R
H51 H 0.2919 0.9223 0.3892 0.0587 1.0000 Uiso R
H61 H 0.1889 0.7750 0.4420 0.0536 1.0000 Uiso R
H121 H 1.3138 1.0364 0.7453 0.1021 1.0000 Uiso R
H122 H 1.0824 1.0292 0.7204 0.1023 1.0000 Uiso R
H123 H 1.2870 1.0592 0.6903 0.1020 1.0000 Uiso R
H131 H 1.6580 0.8320 0.7237 0.0834 1.0000 Uiso R
H132 H 1.6234 0.8747 0.6713 0.0830 1.0000 Uiso R
H133 H 1.5833 0.7437 0.6843 0.0832 1.0000 Uiso R
H141 H 1.2631 0.7837 0.7846 0.0949 1.0000 Uiso R
H142 H 1.0237 0.7840 0.7605 0.0952 1.0000 Uiso R
H143 H 1.1930 0.6831 0.7489 0.0951 1.0000 Uiso R
H151 H 0.476(8) 0.699(4) 0.5470(13) 0.0493 1.0000 Uiso D
H181 H 0.116(9) 0.486(4) 0.5465(12) 0.0580 1.0000 Uiso D

loop_
_atom_site_aniso_label
_atom_site_aniso_U_11
_atom_site_aniso_U_22
_atom_site_aniso_U_33
_atom_site_aniso_U_23
_atom_site_aniso_U_13
_atom_site_aniso_U_12
C1 0.035(3) 0.037(3) 0.035(3) 0.000(2) -0.001(2) -0.007(2)
C2 0.034(3) 0.038(3) 0.042(3) -0.004(2) -0.002(2) -0.007(2)
C3 0.044(3) 0.046(3) 0.052(3) 0.002(3) 0.001(3) -0.020(3)
C4 0.063(4) 0.049(4) 0.050(4) 0.010(3) 0.003(3) -0.016(3)
C5 0.053(4) 0.048(3) 0.047(3) 0.005(3) -0.012(3) -0.005(3)
C6 0.039(3) 0.050(3) 0.045(3) 0.000(3) -0.007(3) -0.011(3)
C7 0.035(3) 0.047(3) 0.042(3) -0.003(3) 0.006(3) -0.011(3)
C8 0.033(3) 0.040(3) 0.053(4) 0.003(3) 0.003(3) -0.009(3)
C9 0.031(3) 0.041(3) 0.047(3) 0.001(3) -0.002(3) -0.003(2)
C10 0.036(3) 0.051(4) 0.049(4) -0.002(3) 0.001(3) -0.005(3)
Si11 0.0350(8) 0.0529(10) 0.0403(8) -0.0054(7) -0.0015(7) -0.0010(8)
C12 0.079(5) 0.068(5) 0.058(4) -0.012(3) -0.010(4) 0.007(4)
C13 0.035(3) 0.075(5) 0.055(4) -0.010(3) -0.008(3) -0.003(3)
C14 0.065(5) 0.076(5) 0.050(4) 0.002(3) 0.011(3) -0.005(4)
N15 0.037(3) 0.053(3) 0.031(2) 0.005(2) -0.006(2) -0.022(2)
C16 0.060(4) 0.060(4) 0.033(3) 0.004(3) -0.005(3) -0.032(3)
O17 0.113(5) 0.110(4) 0.035(2) 0.021(3) -0.025(3) -0.080(4)
N18 0.052(3) 0.058(3) 0.033(2) 0.007(2) -0.008(2) -0.030(3)
C19 0.035(3) 0.042(3) 0.032(3) 0.001(2) -0.002(2) -0.005(2)
O20 0.035(2) 0.060(3) 0.042(2) -0.001(2) -0.0039(17) -0.008(2)
C21 0.035(3) 0.046(3) 0.033(3) 0.003(2) -0.003(2) -0.001(2)
Cl22 0.0682(11) 0.0817(12) 0.0375(8) 0.0102(8) -0.0158(7) -0.0112(9)
Cl23 0.0802(12) 0.0430(9) 0.0623(10) 0.0010(7) 0.0046(9) 0.0054(8)
Cl24 0.0389(8) 0.0644(10) 0.0526(9) 0.0089(7) 0.0057(6) -0.0009(7)

loop_
_atom_type_symbol
_atom_type_scat_dispersion_real
_atom_type_scat_dispersion_imag
_atom_type_scat_Cromer_Mann_a1
_atom_type_scat_Cromer_Mann_b1
_atom_type_scat_Cromer_Mann_a2
_atom_type_scat_Cromer_Mann_b2
_atom_type_scat_Cromer_Mann_a3
_atom_type_scat_Cromer_Mann_b3
_atom_type_scat_Cromer_Mann_a4
_atom_type_scat_Cromer_Mann_b4
_atom_type_scat_Cromer_Mann_c
_atom_type_scat_source
C 0.0033 0.0016 2.3100 20.8439 1.0200 10.2075 1.5886 0.5687 0.8650 51.6512 0.2156 'International Tables Vol C 4.2.6.8 and 6.1.1.4'
H 0.0000 0.0000 0.4930 10.5109 0.3229 26.1257 0.1402 3.1424 0.0408 57.7998 0.0030 'International Tables Vol C 4.2.6.8 and 6.1.1.4'
Cl 0.1484 0.1585 11.4604 0.0104 7.1964 1.1662 6.2556 18.5194 1.6455 47.7784 -9.5574 'International Tables Vol C 4.2.6.8 and 6.1.1.4'
N 0.0061 0.0033 12.2126 0.0057 3.1322 9.8933 2.0125 28.9975 1.1663 0.5826 -11.5290 'International Tables Vol C 4.2.6.8 and 6.1.1.4'
O 0.0106 0.0060 3.0485 13.2771 2.2868 5.7011 1.5463 0.3239 0.8670 32.9089 0.2508 'International Tables Vol C 4.2.6.8 and 6.1.1.4'
Si 0.0817 0.0704 6.2915 2.4386 3.0353 32.3337 1.9891 0.6785 1.5410 81.6937 1.1407 'International Tables Vol C 4.2.6.8 and 6.1.1.4'

loop_
_exptl_crystal_face_index_h
_exptl_crystal_face_index_k
_exptl_crystal_face_index_l
_exptl_crystal_face_perp_dist
1 0 0 0.200
-1 0 0 0.220
0 1 0 0.070
0 -1 0 0.120
0 0 1 0.020
0 0 -1 0.030

loop_
_geom_angle_atom_site_label_1
_geom_angle_atom_site_label_2
_geom_angle_atom_site_label_3
_geom_angle
_geom_angle_publ_flag
C2 C1 C6 120.4(5) yes
C2 C1 N15 116.8(5) yes
C6 C1 N15 122.8(5) yes
C1 C2 C3 118.0(5) yes
C1 C2 C7 120.9(5) yes
C3 C2 C7 121.0(5) yes
C2 C3 C4 122.1(5) yes
C2 C3 H31 118.9 no
C4 C3 H31 119.1 no
C3 C4 C5 119.1(6) yes
C3 C4 H41 119.7 no
C5 C4 H41 121.2 no
C4 C5 C6 120.8(6) yes
C4 C5 H51 119.8 no
C6 C5 H51 119.4 no
C5 C6 C1 119.7(5) yes
C5 C6 H61 121.0 no
C1 C6 H61 119.3 no
C2 C7 C8 176.1(6) yes
C7 C8 C9 173.4(7) yes
C8 C9 C10 176.5(6) yes
C9 C10 Si11 171.5(6) yes
C10 Si11 C12 105.6(3) yes
C10 Si11 C13 107.5(3) yes
C12 Si11 C13 111.4(4) yes
C10 Si11 C14 110.2(3) yes
C12 Si11 C14 110.6(4) yes
C13 Si11 C14 111.2(3) yes
Si11 C12 H121 109.1 no
Si11 C12 H122 110.0 no
H121 C12 H122 109.1 no
Si11 C12 H123 110.0 no
H121 C12 H123 109.6 no
H122 C12 H123 108.9 no
Si11 C13 H131 111.4 no
Si11 C13 H132 110.4 no
H131 C13 H132 108.4 no
Si11 C13 H133 109.7 no
H131 C13 H133 108.3 no
H132 C13 H133 108.6 no
Si11 C14 H141 109.0 no
Si11 C14 H142 108.8 no
H141 C14 H142 110.8 no
Si11 C14 H143 109.4 no
H141 C14 H143 109.2 no
H142 C14 H143 109.6 no
C1 N15 C16 125.6(5) yes
C1 N15 H151 118.0(19) no
C16 N15 H151 116.4(19) no
N15 C16 O17 124.6(5) yes
N15 C16 N18 117.1(5) yes
O17 C16 N18 118.2(5) yes
C16 N18 C19 127.7(5) yes
C16 N18 H181 115.1(20) no
C19 N18 H181 116.7(20) no
N18 C19 O20 125.4(5) yes
N18 C19 C21 113.7(5) yes
O20 C19 C21 121.0(5) yes
C19 C21 Cl22 109.2(4) yes
C19 C21 Cl23 108.8(4) yes
Cl22 C21 Cl23 108.9(3) yes
C19 C21 Cl24 110.2(4) yes
Cl22 C21 Cl24 109.8(3) yes
Cl23 C21 Cl24 109.9(3) yes

loop_
_geom_bond_atom_site_label_1
_geom_bond_atom_site_label_2
_geom_bond_distance
_geom_bond_publ_flag
C1 C2 1.415(7) yes
C1 C6 1.386(8) yes
C1 N15 1.414(7) yes
C2 C3 1.392(8) yes
C2 C7 1.420(8) yes
C3 C4 1.373(9) yes
C3 H31 0.928 no
C4 C5 1.392(9) yes
C4 H41 0.932 no
C5 C6 1.388(8) yes
C5 H51 0.940 no
C6 H61 0.936 no
C7 C8 1.194(8) yes
C8 C9 1.389(8) yes
C9 C10 1.215(8) yes
C10 Si11 1.844(6) yes
Si11 C12 1.848(8) yes
Si11 C13 1.840(6) yes
Si11 C14 1.859(7) yes
C12 H121 0.959 no
C12 H122 0.960 no
C12 H123 0.965 no
C13 H131 0.962 no
C13 H132 0.957 no
C13 H133 0.952 no
C14 H141 0.964 no
C14 H142 0.974 no
C14 H143 0.963 no
N15 C16 1.336(7) yes
N15 H151 0.89(3) no
C16 O17 1.219(7) yes
C16 N18 1.404(7) yes
N18 C19 1.356(7) yes
N18 H181 0.87(3) no
C19 O20 1.215(6) yes
C19 C21 1.553(8) yes
C21 Cl22 1.757(5) yes
C21 Cl23 1.769(6) yes
C21 Cl24 1.752(6) yes

loop_
_geom_contact_atom_site_label_1
_geom_contact_atom_site_label_2
_geom_contact_distance
_geom_contact_site_symmetry_2
_geom_contact_publ_flag
Cl23 O17 3.476(5) 2_566 no
Cl23 C4 3.501(7) 2_666 no
Cl23 C3 3.533(6) 2_666 no
Cl23 C5 3.550(7) 2_666 no
Cl24 O20 3.141(4) 1_455 no
Cl24 O17 3.388(5) 2_566 no
O17 N18 2.794(8) 2_566 no
O17 O17 3.19(1) 2_566 no
O17 C16 3.457(9) 2_566 no
O20 C10 3.435(8) 1_455 no
O20 C13 3.518(8) 1_455 no
O20 C9 3.593(7) 1_455 no
C2 C4 3.600(9) 2_676 no
C4 C7 3.583(9) 2_676 no
C5 C7 3.576(9) 2_676 no
C8 C16 3.517(9) 1_655 no
C9 C19 3.533(8) 1_655 no

loop_
_geom_hbond_atom_site_label_D
_geom_hbond_atom_site_label_H
_geom_hbond_atom_site_label_A
_geom_hbond_site_symmetry_A
_geom_hbond_angle_DHA
_geom_hbond_distance_DH
_geom_hbond_distance_HA
_geom_hbond_distance_DA
_geom_hbond_publ_flag
N15 H151 O20 . 136(3) 0.89(3) 2.00(3) 2.707(9) yes
N18 H181 O17 2_566 160(5) 0.87(3) 1.96(3) 2.794(9) yes

loop_
_geom_torsion_atom_site_label_1
_geom_torsion_atom_site_label_2
_geom_torsion_atom_site_label_3
_geom_torsion_atom_site_label_4
_geom_torsion
_geom_torsion_publ_flag
Cl22 C21 C19 O20 2.7(7) no
Cl22 C21 C19 N18 -177.0(4) no
Cl23 C21 C19 O20 -116.0(5) no
Cl23 C21 C19 N18 64.3(6) no
Cl24 C21 C19 O20 123.4(5) no
Cl24 C21 C19 N18 -56.3(6) no
O17 C16 N15 C1 4(1) no
O17 C16 N18 C19 178.1(6) no
O20 C19 N18 C16 -6(1) no
N15 C1 C2 C3 -179.4(5) no
N15 C1 C2 C7 -3.5(8) no
N15 C1 C6 C5 178.7(5) no
N15 C16 N18 C19 -2(1) no
N18 C16 N15 C1 -175.3(5) no
C1 C2 C3 C4 0.4(9) no
C1 C6 C5 C4 0.8(9) no
C2 C1 N15 C16 -163.7(6) no
C2 C1 C6 C5 0.9(9) no
C2 C3 C4 C5 1.2(9) no
C3 C2 C1 C6 -1.5(8) no
C3 C4 C5 C6 -2(1) no
C4 C3 C2 C7 -175.5(6) no
C6 C1 N15 C16 18.3(9) no
C6 C1 C2 C7 174.4(5) no
C16 N18 C19 C21 173.3(6) no

loop_
_oxford_twin_element_scale_factors
0.785(2)
0.215(2)
